data_4318292
loop_
_publ_author_name
'Franco Cecconi'
'Carlo A. Ghilardi'
'Andrea Ienco'
'Palma Mariani'
'Carlo Mealli'
'Stefano Midollini'
'Annabella Orlandini'
'Alberto Vacca'

_publ_contact_author 'Annabella Orlandini'
_publ_contact_author_email orlandin@fi.cnr.it
_publ_section_title
;
 Different Complexation Properties of Some Hydroxy Keto Heterocycles
 toward Beryllium(II) in Aqueous Solutions: Experimental and Theoretical
 Studies
;
_journal_name_full 'Inorganic Chemistry'
_journal_page_first 4006
_journal_page_last 4017
_journal_paper_doi 10.1021/ic025612u
_journal_volume 41
_journal_year 2002
_chemical_compound_source 'synthesis as described'
_chemical_formula_moiety 'C12 H10 Be1 O6'
_chemical_formula_structural 'C12 H10 BE1 O6'
_chemical_formula_sum 'C12 H10 Be O6'
_chemical_formula_weight 259.21
_chemical_name_systematic
;
 ?
;
_space_group_IT_number 61
_symmetry_cell_setting orthorhombic
_symmetry_Int_Tables_number 61
_symmetry_space_group_name_Hall '-P 2ac 2ab'
_symmetry_space_group_name_H-M 'P b c a'
_atom_sites_solution_hydrogens geom
_atom_sites_solution_primary direct
_atom_sites_solution_secondary difmap
_audit_creation_date 2001-06-13T10:52:46-00:00
_audit_creation_method 'WinGX routine CIF_UPDATE'
_cell_angle_alpha 90
_cell_angle_beta 90
_cell_angle_gamma 90
_cell_formula_units_Z 8
_cell_length_a 8.146(5)
_cell_length_b 13.175(9)
_cell_length_c 22.995(7)
_cell_measurement_reflns_used 0
_cell_measurement_temperature 293(2)
_cell_measurement_theta_max 0
_cell_measurement_theta_min 0
_cell_measurement_wavelength 0.71073
_cell_volume 2468(2)
_computing_molecular_graphics 'Ortep-3 for Windows (Farrugia, 1997)'
_computing_publication_material 'WinGX publication routines (Farrugia, 1999)'
_computing_structure_refinement 'SHELXL-97 (Sheldrick, 1997)'
_diffrn_ambient_temperature 293(2)
_diffrn_measured_fraction_theta_full 0.998
_diffrn_measured_fraction_theta_max 0.998
_diffrn_radiation_monochromator graphite
_diffrn_radiation_probe x-ray
_diffrn_radiation_type MoK\a
_diffrn_radiation_wavelength 0.71069
_diffrn_reflns_av_R_equivalents 0
_diffrn_reflns_av_unetI/netI 0.0272
_diffrn_reflns_limit_h_max 8
_diffrn_reflns_limit_h_min 0
_diffrn_reflns_limit_k_max 14
_diffrn_reflns_limit_k_min 0
_diffrn_reflns_limit_l_max 24
_diffrn_reflns_limit_l_min 0
_diffrn_reflns_number 1601
_diffrn_reflns_theta_full 22.44
_diffrn_reflns_theta_max 22.44
_diffrn_reflns_theta_min 3.06
_exptl_absorpt_coefficient_mu 0.111
_exptl_absorpt_correction_T_max 1.6348
_exptl_absorpt_correction_T_min 0.6798
_exptl_absorpt_correction_type refdelf
_exptl_absorpt_process_details
;
        Parkin S,Moezzi B & Hope H, (1995) J. Appl. Cryst. 28, 53-56
        Cubic fit to sin(theta)/lambda - 24 parameters
;
_exptl_crystal_colour white
_exptl_crystal_density_diffrn 1.395
_exptl_crystal_density_method 'not measured'
_exptl_crystal_description prism
_exptl_crystal_F_000 1072
_exptl_crystal_size_max 0.3
_exptl_crystal_size_mid 0.27
_exptl_crystal_size_min 0.25
_refine_diff_density_max 0.303
_refine_diff_density_min -0.189
_refine_diff_density_rms 0.045
_refine_ls_extinction_method none
_refine_ls_goodness_of_fit_ref 1.02
_refine_ls_hydrogen_treatment mixed
_refine_ls_matrix_type full
_refine_ls_number_parameters 212
_refine_ls_number_reflns 1601
_refine_ls_number_restraints 0
_refine_ls_restrained_S_all 1.02
_refine_ls_R_factor_all 0.085
_refine_ls_R_factor_gt 0.0536
_refine_ls_shift/su_max 1.203
_refine_ls_shift/su_mean 0.159
_refine_ls_structure_factor_coef Fsqd
_refine_ls_weighting_details 'calc w=1/[\s^2^(Fo^2^)+(0.0928P)^2^+1.1372P] where P=(Fo^2^+2Fc^2^)/3'
_refine_ls_weighting_scheme calc
_refine_ls_wR_factor_gt 0.1397
_refine_ls_wR_factor_ref 0.1594
_reflns_number_gt 1137
_reflns_number_total 1601
_reflns_threshold_expression >2sigma(I)
_cod_data_source_file ic025612u_s1_1.cif
_cod_data_source_block isoma3
_cod_database_code 4318292
_exptl_absorpt_factor_mur 0.028
_exptl_absorpt_correction_t_ave 1.012

loop_
_symmetry_equiv_pos_as_xyz
'x, y, z'
'-x+1/2, -y, z+1/2'
'x+1/2, -y+1/2, -z'
'-x, y+1/2, -z+1/2'
'-x, -y, -z'
'x-1/2, y, -z-1/2'
'-x-1/2, y-1/2, z'
'x, -y-1/2, z-1/2'

loop_
_atom_site_label
_atom_site_type_symbol
_atom_site_fract_x
_atom_site_fract_y
_atom_site_fract_z
_atom_site_U_iso_or_equiv
_atom_site_adp_type
_atom_site_occupancy
_atom_site_symmetry_multiplicity
_atom_site_calc_flag
_atom_site_refinement_flags
_atom_site_disorder_assembly
_atom_site_disorder_group
Be1 Be 0.7785(7) 0.1989(4) 0.6477(2) 0.0597(13) Uani 1 1 d . . .
O1 O 0.8681(3) 0.09217(17) 0.63771(10) 0.0659(8) Uani 1 1 d . . .
O2 O 0.7399(3) 0.21524(18) 0.71694(10) 0.0629(7) Uani 1 1 d . . .
O3 O 0.9357(4) -0.0038(2) 0.77702(11) 0.0773(9) Uani 1 1 d . . .
O4 O 0.9019(3) 0.29296(17) 0.62999(10) 0.0623(7) Uani 1 1 d . . .
O5 O 0.6158(3) 0.2059(2) 0.60919(12) 0.0749(8) Uani 1 1 d . . .
O6 O 0.6823(5) 0.4090(2) 0.51415(13) 0.1051(12) Uani 1 1 d . . .
C1 C 0.9089(4) 0.0394(3) 0.68276(15) 0.0555(9) Uani 1 1 d . . .
C2 C 0.9950(6) -0.0527(3) 0.68615(19) 0.0706(11) Uani 1 1 d . . .
C3 C 1.0082(6) -0.0745(3) 0.7423(2) 0.0795(13) Uani 1 1 d . . .
C4 C 0.8729(4) 0.0686(3) 0.73926(14) 0.0552(9) Uani 1 1 d . . .
C5 C 0.7908(4) 0.1549(3) 0.75588(14) 0.0558(9) Uani 1 1 d . . .
C6 C 0.7634(7) 0.1813(4) 0.81818(17) 0.0720(12) Uani 1 1 d . . .
C7 C 0.6091(5) 0.2751(3) 0.57008(16) 0.0685(12) Uani 1 1 d . . .
C8 C 0.4803(8) 0.2927(5) 0.5293(2) 0.0993(17) Uani 1 1 d . . .
C9 C 0.5350(10) 0.3722(6) 0.4978(3) 0.128(3) Uani 1 1 d . . .
C10 C 0.7270(6) 0.3464(3) 0.56008(14) 0.0662(11) Uani 1 1 d . . .
C11 C 0.8723(5) 0.3575(3) 0.59023(14) 0.0638(11) Uani 1 1 d . . .
C12 C 0.9954(11) 0.4389(4) 0.5790(2) 0.0961(17) Uani 1 1 d . . .
H2 H 1.034(6) -0.092(4) 0.656(2) 0.119(18) Uiso 1 1 d . . .
H3 H 1.077(6) -0.134(4) 0.764(2) 0.120(16) Uiso 1 1 d . . .
H8 H 0.376(6) 0.254(4) 0.528(2) 0.108(18) Uiso 1 1 d . . .
H9 H 0.487(8) 0.410(4) 0.466(3) 0.16(2) Uiso 1 1 d . . .
H61 H 0.677(6) 0.219(3) 0.8241(18) 0.082(15) Uiso 1 1 d . . .
H62 H 0.776(6) 0.112(4) 0.841(2) 0.120(17) Uiso 1 1 d . . .
H63 H 0.854(7) 0.216(4) 0.831(2) 0.13(2) Uiso 1 1 d . . .
H121 H 0.920(9) 0.484(6) 0.569(3) 0.20(3) Uiso 1 1 d . . .
H122 H 1.084(9) 0.453(5) 0.615(3) 0.20(3) Uiso 1 1 d . . .
H123 H 1.071(7) 0.420(4) 0.546(3) 0.14(2) Uiso 1 1 d . . .

loop_
_atom_site_aniso_label
_atom_site_aniso_U_11
_atom_site_aniso_U_22
_atom_site_aniso_U_33
_atom_site_aniso_U_23
_atom_site_aniso_U_13
_atom_site_aniso_U_12
Be1 0.074(3) 0.055(3) 0.050(3) 0.008(2) -0.008(2) -0.003(2)
O1 0.0891(19) 0.0642(15) 0.0445(14) 0.0059(12) -0.0010(12) 0.0051(14)
O2 0.0815(17) 0.0585(14) 0.0488(14) 0.0051(12) 0.0010(13) 0.0032(13)
O3 0.096(2) 0.0792(18) 0.0568(16) 0.0221(14) -0.0074(14) 0.0054(17)
O4 0.0700(16) 0.0659(15) 0.0511(14) 0.0182(12) -0.0115(12) -0.0034(12)
O5 0.0714(17) 0.0865(18) 0.0667(18) 0.0049(15) -0.0161(14) -0.0030(15)
O6 0.173(4) 0.085(2) 0.0570(18) 0.0081(15) -0.041(2) 0.030(2)
C1 0.063(2) 0.052(2) 0.052(2) 0.0023(16) -0.0028(17) -0.0133(19)
C2 0.093(3) 0.053(2) 0.066(3) -0.005(2) -0.014(2) 0.006(2)
C3 0.100(3) 0.057(2) 0.082(3) 0.000(2) -0.012(3) 0.012(2)
C4 0.062(2) 0.0579(19) 0.045(2) 0.0107(17) -0.0048(17) -0.0075(18)
C5 0.058(2) 0.068(2) 0.0419(19) -0.0009(19) 0.0010(16) -0.016(2)
C6 0.071(3) 0.095(3) 0.050(2) -0.012(2) 0.006(2) -0.007(3)
C7 0.084(3) 0.076(3) 0.046(2) -0.021(2) -0.023(2) 0.027(3)
C8 0.120(5) 0.096(4) 0.082(3) -0.024(3) -0.046(3) 0.032(4)
C9 0.193(7) 0.115(5) 0.076(4) -0.025(4) -0.072(4) 0.054(5)
C10 0.107(3) 0.059(2) 0.0333(18) 0.0043(17) -0.011(2) 0.020(3)
C11 0.100(3) 0.056(2) 0.0346(19) 0.0013(17) 0.0052(19) 0.005(2)
C12 0.142(5) 0.080(3) 0.066(3) 0.014(3) 0.011(3) -0.030(4)

loop_
_atom_type_symbol
_atom_type_description
_atom_type_scat_dispersion_real
_atom_type_scat_dispersion_imag
_atom_type_scat_source
C C 0.0033 0.0016 'International Tables Vol C Tables 4.2.6.8 and 6.1.1.4'
H H 0 0 'International Tables Vol C Tables 4.2.6.8 and 6.1.1.4'
Be Be 0.0005 0.0002 'International Tables Vol C Tables 4.2.6.8 and 6.1.1.4'
O O 0.0106 0.006 'International Tables Vol C Tables 4.2.6.8 and 6.1.1.4'

loop_
_geom_angle_atom_site_label_1
_geom_angle_atom_site_label_2
_geom_angle_atom_site_label_3
_geom_angle
_geom_angle_site_symmetry_1
_geom_angle_site_symmetry_3
_geom_angle_publ_flag
O5 Be1 O1 110.4(3) . . ?
O5 Be1 O2 111.9(3) . . ?
O1 Be1 O2 110.0(3) . . ?
O5 Be1 O4 109.1(3) . . ?
O1 Be1 O4 110.3(3) . . ?
O2 Be1 O4 105.0(3) . . ?
C1 O1 Be1 118.4(3) . . ?
C5 O2 Be1 122.8(3) . . ?
C3 O3 C4 105.2(3) . . ?
C11 O4 Be1 124.4(3) . . ?
C7 O5 Be1 117.7(3) . . ?
C9 O6 C10 103.4(5) . . ?
O1 C1 C4 123.2(3) . . ?
O1 C1 C2 129.7(3) . . ?
C4 C1 C2 107.1(3) . . ?
C3 C2 C1 106.4(4) . . ?
C2 C3 O3 112.8(4) . . ?
C5 C4 O3 125.1(3) . . ?
C5 C4 C1 126.4(3) . . ?
O3 C4 C1 108.5(3) . . ?
O2 C5 C4 118.8(3) . . ?
O2 C5 C6 118.9(4) . . ?
C4 C5 C6 122.2(4) . . ?
O5 C7 C10 125.3(3) . . ?
O5 C7 C8 127.5(5) . . ?
C10 C7 C8 107.2(5) . . ?
C9 C8 C7 103.7(6) . . ?
C8 C9 O6 115.1(5) . . ?
C7 C10 C11 126.4(3) . . ?
C7 C10 O6 110.7(4) . . ?
C11 C10 O6 122.9(4) . . ?
O4 C11 C10 116.9(4) . . ?
O4 C11 C12 118.5(5) . . ?
C10 C11 C12 124.6(4) . . ?

loop_
_geom_bond_atom_site_label_1
_geom_bond_atom_site_label_2
_geom_bond_distance
_geom_bond_site_symmetry_2
_geom_bond_publ_flag
Be1 O5 1.596(6) . ?
Be1 O1 1.601(6) . ?
Be1 O2 1.637(5) . ?
Be1 O4 1.646(5) . ?
O1 C1 1.291(4) . ?
O2 C5 1.267(4) . ?
O3 C3 1.362(5) . ?
O3 C4 1.388(4) . ?
O4 C11 1.272(4) . ?
O5 C7 1.282(5) . ?
O6 C9 1.348(8) . ?
O6 C10 1.389(4) . ?
C1 C4 1.386(5) . ?
C1 C2 1.403(5) . ?
C2 C3 1.326(6) . ?
C4 C5 1.373(5) . ?
C5 C6 1.491(5) . ?
C7 C10 1.363(6) . ?
C7 C8 1.426(6) . ?
C8 C9 1.348(9) . ?
C10 C11 1.380(6) . ?
C11 C12 1.491(7) . ?
